data_1517280
loop_
_publ_author_name
'Braun, Doris E.'
'Gelbrich, Thomas'
'Kahlenberg, Volker'
'Griesser, Ulrich J.'

_publ_section_title
;
 Insights into hydrate formation and stability of morphinanes from a
 combination of experimental and computational approaches.
;
_journal_issue 9
_journal_name_full 'Molecular pharmaceutics'
_journal_page_first 3145
_journal_page_last 3163
_journal_paper_doi 10.1021/mp500334z
_journal_volume 11
_journal_year 2014
_chemical_absolute_configuration syn
_chemical_formula_moiety 'C19 H23 N O3, H2 O'
_chemical_formula_sum 'C19 H25 N O4'
_chemical_formula_weight 331.4
_chemical_name_common 'Ethylmorphine Monohydrate'
_chemical_name_systematic
;
(5a,6a)-7,8-didehydro-4,5-epoxy-3-ethoxy-17-methylmorphinan-6-ol
;
_space_group_IT_number 19
_symmetry_cell_setting orthorhombic
_symmetry_space_group_name_Hall 'P 2ac 2ab'
_symmetry_space_group_name_H-M 'P 21 21 21'
_atom_sites_solution_hydrogens geom
_atom_sites_solution_primary direct
_atom_sites_solution_secondary difmap
_audit_conform_dict_location ftp://ftp.iucr.org/pub/cif_core.dic
_audit_conform_dict_name cif_core.dic
_audit_conform_dict_version 2.4.3
_audit_creation_date 2013-11-20T08:55:21-00:00
_audit_creation_method 'WinGX routine CIF_UPDATE'
_cell_angle_alpha 90
_cell_angle_beta 90
_cell_angle_gamma 90
_cell_formula_units_Z 4
_cell_length_a 7.08246(18)
_cell_length_b 13.1493(3)
_cell_length_c 18.0581(5)
_cell_measurement_reflns_used 6484
_cell_measurement_temperature 173(2)
_cell_measurement_theta_max 28.5608
_cell_measurement_theta_min 3.0833
_cell_volume 1681.74(7)
_computing_cell_refinement
;
        CrysAlisPro, Agilent Technologies,
        Version 1.171.35.19 (release 27-10-2011 CrysAlis171 .NET)
        (compiled Oct 27 2011,15:02:11)
;
_computing_data_collection
;
        CrysAlisPro, Agilent Technologies,
        Version 1.171.35.19 (release 27-10-2011 CrysAlis171 .NET)
        (compiled Oct 27 2011,15:02:11)
;
_computing_data_reduction
;
        CrysAlisPro, Agilent Technologies,
        Version 1.171.35.19 (release 27-10-2011 CrysAlis171 .NET)
        (compiled Oct 27 2011,15:02:11)
;
_computing_molecular_graphics 'Ortep for Windows (Farrugia, 2012)'
_computing_publication_material 'WinGX publication routines (Farrugia, 2012)'
_computing_structure_refinement 'SHELXL-2013 (Sheldrick, 2013)'
_computing_structure_solution 'SIR2002 (Burla et al., 2003)'
_diffrn_ambient_temperature 173(2)
_diffrn_measured_fraction_theta_full 0.998
_diffrn_measured_fraction_theta_max 0.997
_diffrn_radiation_probe x-ray
_diffrn_radiation_type MoK\a
_diffrn_radiation_wavelength 0.71073
_diffrn_reflns_av_R_equivalents 0.0252
_diffrn_reflns_Laue_measured_fraction_full 0.998
_diffrn_reflns_Laue_measured_fraction_max 0.997
_diffrn_reflns_limit_h_max 8
_diffrn_reflns_limit_h_min -8
_diffrn_reflns_limit_k_max 16
_diffrn_reflns_limit_k_min -16
_diffrn_reflns_limit_l_max 20
_diffrn_reflns_limit_l_min -22
_diffrn_reflns_number 11519
_diffrn_reflns_point_group_measured_fraction_full 0.999
_diffrn_reflns_point_group_measured_fraction_max 0.996
_diffrn_reflns_theta_full 25.242
_diffrn_reflns_theta_max 25.991
_diffrn_reflns_theta_min 3.09
_exptl_absorpt_coefficient_mu 0.091
_exptl_absorpt_correction_T_max 1
_exptl_absorpt_correction_T_min 0.99051
_exptl_absorpt_correction_type multi-scan
_exptl_absorpt_process_details
;
        CrysAlisPro, Agilent Technologies,
        Version 1.171.35.19 (release 27-10-2011 CrysAlis171 .NET)
        (compiled Oct 27 2011,15:02:11)
        Empirical absorption correction using spherical harmonics,
 implemented in SCALE3 ABSPACK scaling algorithm.
;
_exptl_crystal_colour colourless
_exptl_crystal_density_diffrn 1.309
_exptl_crystal_density_method 'not measured'
_exptl_crystal_description 'prismatic fragment'
_exptl_crystal_F_000 712
_exptl_crystal_size_max 0.4
_exptl_crystal_size_mid 0.28
_exptl_crystal_size_min 0.26
_refine_diff_density_max 0.156
_refine_diff_density_min -0.149
_refine_diff_density_rms 0.034
_refine_ls_abs_structure_details
;
 Flack x determined using 1253 quotients [(I+)-(I-)]/[(I+)+(I-)]
 (Parsons and Flack (2004), Acta Cryst. A60, s61).
;
_refine_ls_abs_structure_Flack 0.1(3)
_refine_ls_extinction_method none
_refine_ls_goodness_of_fit_ref 1.053
_refine_ls_hydrogen_treatment mixed
_refine_ls_matrix_type full
_refine_ls_number_constraints 0
_refine_ls_number_parameters 232
_refine_ls_number_reflns 3295
_refine_ls_number_restraints 0
_refine_ls_restrained_S_all 1.053
_refine_ls_R_factor_all 0.0334
_refine_ls_R_factor_gt 0.0308
_refine_ls_shift/su_max 0
_refine_ls_shift/su_mean 0
_refine_ls_structure_factor_coef Fsqd
_refine_ls_weighting_details 'w=1/[\s^2^(Fo^2^)+(0.0378P)^2^+0.2605P] where P=(Fo^2^+2Fc^2^)/3'
_refine_ls_weighting_scheme calc
_refine_ls_wR_factor_gt 0.0725
_refine_ls_wR_factor_ref 0.0738
_reflns_number_gt 3121
_reflns_number_total 3295
_reflns_threshold_expression 'I > 2\s(I)'
_cod_data_source_file mp500334z_si_002.cif
_cod_data_source_block D-1H
_cod_depositor_comments 'Adding full bibliography for 1517277--1517281.cif.'
_cod_database_code 1517280

loop_
_symmetry_equiv_pos_as_xyz
'x, y, z'
'-x+1/2, -y, z+1/2'
'x+1/2, -y+1/2, -z'
'-x, y+1/2, -z+1/2'

loop_
_atom_site_label
_atom_site_type_symbol
_atom_site_fract_x
_atom_site_fract_y
_atom_site_fract_z
_atom_site_U_iso_or_equiv
_atom_site_adp_type
_atom_site_occupancy
_atom_site_calc_flag
O3 O 0.6093(2) -0.15057(10) 0.20669(9) 0.0352(4) Uani 1 d
H3 H 0.674(5) -0.166(2) 0.2492(17) 0.065(9) Uiso 1 d
O1 O 0.23874(19) -0.11214(9) 0.19195(7) 0.0229(3) Uani 1 d
O2 O 0.0654(2) -0.23702(9) 0.08384(8) 0.0256(3) Uani 1 d
O4 O 0.3982(3) -0.32748(13) 0.16100(9) 0.0434(4) Uani 1 d
H41 H 0.459(5) -0.269(3) 0.1732(19) 0.084(11) Uiso 1 d
H42 H 0.282(5) -0.304(2) 0.1448(18) 0.071(10) Uiso 1 d
C4 C 0.1567(3) -0.07568(14) 0.12820(10) 0.0188(4) Uani 1 d
C11 C 0.1304(2) 0.07897(13) 0.05711(10) 0.0188(4) Uani 1 d
N N 0.1838(2) 0.28318(11) 0.17213(9) 0.0221(4) Uani 1 d
C1 C 0.0483(3) 0.02155(14) 0.00077(10) 0.0231(4) Uani 1 d
H1 H 0.0124 0.0539 -0.0441 0.021(5) Uiso 1 calc
C12 C 0.1329(3) 0.12443(14) 0.24088(10) 0.0230(4) Uani 1 d
H12A H 0.034 0.0759 0.2567 0.028 Uiso 1 calc
H12B H 0.2017 0.1472 0.2856 0.028 Uiso 1 calc
C7 C 0.6269(3) 0.00358(15) 0.13549(11) 0.0255(4) Uani 1 d
H7 H 0.7149 -0.0312 0.1049 0.031 Uiso 1 calc
C14 C 0.4168(3) 0.14790(13) 0.15969(10) 0.0182(4) Uani 1 d
H14 H 0.4802 0.1804 0.2031 0.022 Uiso 1 calc
C5 C 0.3517(3) -0.02882(13) 0.22282(10) 0.0217(4) Uani 1 d
H5 H 0.3327 -0.0268 0.2777 0.026 Uiso 1 calc
C16 C 0.2709(3) 0.07035(12) 0.18854(10) 0.0178(4) Uani 1 d
C3 C 0.0746(2) -0.13410(13) 0.07297(10) 0.0197(4) Uani 1 d
C15 C 0.1736(2) 0.02792(13) 0.12143(10) 0.0173(4) Uani 1 d
C9 C 0.3046(3) 0.23023(13) 0.11740(10) 0.0197(4) Uani 1 d
H9 H 0.398 0.281 0.0986 0.024 Uiso 1 calc
C13 C 0.0403(3) 0.21557(14) 0.20431(11) 0.0253(4) Uani 1 d
H13A H -0.0465 0.192 0.1649 0.03 Uiso 1 calc
H13B H -0.0347 0.2535 0.2415 0.03 Uiso 1 calc
C6 C 0.5632(3) -0.04499(13) 0.20664(11) 0.0246(4) Uani 1 d
H6 H 0.6357 -0.0124 0.2478 0.03 Uiso 1 calc
C19 C -0.0103(3) -0.40609(15) 0.04993(12) 0.0301(5) Uani 1 d
H19A H 0.1235 -0.424 0.0545 0.045 Uiso 1 calc
H19B H -0.0695 -0.449 0.0121 0.045 Uiso 1 calc
H19C H -0.0735 -0.4169 0.0976 0.045 Uiso 1 calc
C8 C 0.5632(3) 0.09374(15) 0.11454(11) 0.0235(4) Uani 1 d
H8 H 0.6105 0.1243 0.0706 0.028 Uiso 1 calc
C17 C 0.0966(3) 0.37536(15) 0.14252(13) 0.0328(5) Uani 1 d
H17A H 0.0029 0.3568 0.1049 0.049 Uiso 1 calc
H17B H 0.1939 0.4185 0.1201 0.049 Uiso 1 calc
H17C H 0.0344 0.4126 0.1827 0.049 Uiso 1 calc
C18 C -0.0279(3) -0.29658(14) 0.02801(12) 0.0301(5) Uani 1 d
H18A H 0.0319 -0.2852 -0.0208 0.036 Uiso 1 calc
H18B H -0.1626 -0.2771 0.0246 0.036 Uiso 1 calc
C10 C 0.1967(3) 0.18780(14) 0.04908(11) 0.0226(4) Uani 1 d
H10A H 0.0856 0.2316 0.0396 0.027 Uiso 1 calc
H10B H 0.2803 0.1923 0.0052 0.027 Uiso 1 calc
C2 C 0.0178(3) -0.08264(15) 0.00913(11) 0.0237(4) Uani 1 d
H2 H -0.0429 -0.1193 -0.0294 0.028 Uiso 1 calc

loop_
_atom_site_aniso_label
_atom_site_aniso_U_11
_atom_site_aniso_U_22
_atom_site_aniso_U_33
_atom_site_aniso_U_23
_atom_site_aniso_U_13
_atom_site_aniso_U_12
O3 0.0437(9) 0.0183(6) 0.0435(9) -0.0016(7) -0.0192(8) 0.0079(7)
O1 0.0301(7) 0.0165(6) 0.0221(7) 0.0026(5) -0.0030(6) -0.0043(6)
O2 0.0290(7) 0.0158(6) 0.0319(7) -0.0024(6) -0.0064(6) -0.0035(6)
O4 0.0593(12) 0.0306(9) 0.0404(10) -0.0079(7) -0.0183(9) 0.0113(9)
C4 0.0173(8) 0.0201(8) 0.0189(9) 0.0010(7) 0.0026(7) 0.0015(7)
C11 0.0183(8) 0.0168(8) 0.0213(9) -0.0025(7) -0.0011(8) 0.0049(7)
N 0.0249(8) 0.0141(7) 0.0273(8) -0.0026(6) -0.0004(7) 0.0023(7)
C1 0.0241(9) 0.0219(9) 0.0234(10) -0.0005(8) -0.0063(8) 0.0067(8)
C12 0.0267(10) 0.0201(9) 0.0221(9) -0.0040(7) 0.0062(8) -0.0043(8)
C7 0.0184(9) 0.0264(10) 0.0317(10) -0.0033(9) -0.0014(8) 0.0034(8)
C14 0.0191(9) 0.0160(8) 0.0196(9) -0.0001(7) -0.0013(8) -0.0011(8)
C5 0.0326(10) 0.0152(8) 0.0173(9) 0.0004(7) -0.0021(8) -0.0030(8)
C16 0.0215(9) 0.0146(8) 0.0173(8) 0.0006(7) 0.0004(7) -0.0008(7)
C3 0.0162(9) 0.0150(8) 0.0277(10) -0.0041(8) -0.0002(8) 0.0002(7)
C15 0.0150(8) 0.0160(8) 0.0208(9) -0.0027(7) 0.0018(7) 0.0009(7)
C9 0.0212(9) 0.0146(8) 0.0234(9) 0.0023(7) 0.0006(8) -0.0016(7)
C13 0.0226(9) 0.0224(9) 0.0309(10) -0.0066(8) 0.0055(9) 0.0009(8)
C6 0.0284(10) 0.0173(8) 0.0282(10) -0.0007(8) -0.0112(9) 0.0036(8)
C19 0.0343(11) 0.0220(10) 0.0339(11) -0.0061(9) -0.0003(9) -0.0046(9)
C8 0.0188(9) 0.0258(10) 0.0260(10) 0.0028(8) 0.0027(8) -0.0023(8)
C17 0.0380(12) 0.0187(9) 0.0415(12) -0.0023(9) -0.0056(10) 0.0079(9)
C18 0.0290(11) 0.0222(10) 0.0391(12) -0.0064(9) -0.0119(9) -0.0036(9)
C10 0.0279(10) 0.0183(9) 0.0217(9) 0.0024(7) -0.0018(8) 0.0043(8)
C2 0.0202(9) 0.0237(9) 0.0273(10) -0.0076(8) -0.0060(8) 0.0037(8)

loop_
_atom_type_symbol
_atom_type_description
_atom_type_scat_dispersion_real
_atom_type_scat_dispersion_imag
_atom_type_scat_source
C C 0.0033 0.0016 'International Tables Vol C Tables 4.2.6.8 and 6.1.1.4'
H H 0 0 'International Tables Vol C Tables 4.2.6.8 and 6.1.1.4'
N N 0.0061 0.0033 'International Tables Vol C Tables 4.2.6.8 and 6.1.1.4'
O O 0.0106 0.006 'International Tables Vol C Tables 4.2.6.8 and 6.1.1.4'

loop_
_geom_angle_atom_site_label_1
_geom_angle_atom_site_label_2
_geom_angle_atom_site_label_3
_geom_angle
C6 O3 H3 109.1(19)
C4 O1 C5 106.74(13)
C3 O2 C18 117.37(15)
H41 O4 H42 102(3)
C15 C4 O1 112.57(16)
C15 C4 C3 121.47(17)
O1 C4 C3 125.86(16)
C15 C11 C1 116.39(16)
C15 C11 C10 118.25(16)
C1 C11 C10 124.88(17)
C17 N C13 110.72(16)
C17 N C9 112.95(16)
C13 N C9 112.26(14)
C11 C1 C2 121.17(18)
C11 C1 H1 119.4
C2 C1 H1 119.4
C13 C12 C16 111.92(15)
C13 C12 H12A 109.2
C16 C12 H12A 109.2
C13 C12 H12B 109.2
C16 C12 H12B 109.2
H12A C12 H12B 107.9
C8 C7 C6 121.47(18)
C8 C7 H7 119.3
C6 C7 H7 119.3
C8 C14 C16 109.44(15)
C8 C14 C9 114.82(15)
C16 C14 C9 106.60(14)
C8 C14 H14 108.6
C16 C14 H14 108.6
C9 C14 H14 108.6
O1 C5 C6 110.81(15)
O1 C5 C16 105.95(14)
C6 C5 C16 113.49(15)
O1 C5 H5 108.8
C6 C5 H5 108.8
C16 C5 H5 108.8
C15 C16 C12 112.13(15)
C15 C16 C14 106.29(14)
C12 C16 C14 109.17(14)
C15 C16 C5 100.31(13)
C12 C16 C5 112.24(15)
C14 C16 C5 116.30(15)
O2 C3 C4 117.67(16)
O2 C3 C2 125.72(16)
C4 C3 C2 116.51(16)
C4 C15 C11 122.68(17)
C4 C15 C16 109.67(15)
C11 C15 C16 127.02(15)
N C9 C14 107.26(14)
N C9 C10 114.51(15)
C14 C9 C10 113.18(14)
N C9 H9 107.2
C14 C9 H9 107.2
C10 C9 H9 107.2
N C13 C12 110.55(16)
N C13 H13A 109.5
C12 C13 H13A 109.5
N C13 H13B 109.5
C12 C13 H13B 109.5
H13A C13 H13B 108.1
O3 C6 C7 110.18(17)
O3 C6 C5 110.91(16)
C7 C6 C5 113.27(15)
O3 C6 H6 107.4
C7 C6 H6 107.4
C5 C6 H6 107.4
C18 C19 H19A 109.5
C18 C19 H19B 109.5
H19A C19 H19B 109.5
C18 C19 H19C 109.5
H19A C19 H19C 109.5
H19B C19 H19C 109.5
C7 C8 C14 120.39(18)
C7 C8 H8 119.8
C14 C8 H8 119.8
N C17 H17A 109.5
N C17 H17B 109.5
H17A C17 H17B 109.5
N C17 H17C 109.5
H17A C17 H17C 109.5
H17B C17 H17C 109.5
O2 C18 C19 107.46(16)
O2 C18 H18A 110.2
C19 C18 H18A 110.2
O2 C18 H18B 110.2
C19 C18 H18B 110.2
H18A C18 H18B 108.5
C11 C10 C9 114.57(15)
C11 C10 H10A 108.6
C9 C10 H10A 108.6
C11 C10 H10B 108.6
C9 C10 H10B 108.6
H10A C10 H10B 107.6
C1 C2 C3 121.37(17)
C1 C2 H2 119.3
C3 C2 H2 119.3

loop_
_geom_bond_atom_site_label_1
_geom_bond_atom_site_label_2
_geom_bond_distance
O3 C6 1.426(2)
O3 H3 0.92(3)
O1 C4 1.376(2)
O1 C5 1.467(2)
O2 C3 1.369(2)
O2 C18 1.438(2)
O4 H41 0.91(4)
O4 H42 0.93(3)
C4 C15 1.373(2)
C4 C3 1.387(3)
C11 C15 1.376(3)
C11 C1 1.394(3)
C11 C10 1.513(3)
N C17 1.462(2)
N C13 1.470(2)
N C9 1.481(2)
C1 C2 1.395(3)
C1 H1 0.95
C12 C13 1.517(3)
C12 C16 1.534(3)
C12 H12A 0.99
C12 H12B 0.99
C7 C8 1.324(3)
C7 C6 1.504(3)
C7 H7 0.95
C14 C8 1.499(3)
C14 C16 1.542(2)
C14 C9 1.545(2)
C14 H14 1
C5 C6 1.541(3)
C5 C16 1.553(2)
C5 H5 1
C16 C15 1.502(2)
C3 C2 1.396(3)
C9 C10 1.555(3)
C9 H9 1
C13 H13A 0.99
C13 H13B 0.99
C6 H6 1
C19 C18 1.499(3)
C19 H19A 0.98
C19 H19B 0.98
C19 H19C 0.98
C8 H8 0.95
C17 H17A 0.98
C17 H17B 0.98
C17 H17C 0.98
C18 H18A 0.99
C18 H18B 0.99
C10 H10A 0.99
C10 H10B 0.99
C2 H2 0.95

loop_
_geom_hbond_atom_site_label_D
_geom_hbond_atom_site_label_H
_geom_hbond_atom_site_label_A
_geom_hbond_distance_DH
_geom_hbond_distance_HA
_geom_hbond_distance_DA
_geom_hbond_angle_DHA
_geom_hbond_site_symmetry_A
O3 H3 N 0.92(3) 1.86(3) 2.774(2) 171(3) 4_645
O4 H41 O3 0.91(4) 1.98(4) 2.886(2) 173(3) .
O4 H42 O2 0.93(3) 2.08(4) 2.985(2) 164(3) .

loop_
_geom_torsion_atom_site_label_1
_geom_torsion_atom_site_label_2
_geom_torsion_atom_site_label_3
_geom_torsion_atom_site_label_4
_geom_torsion
C5 O1 C4 C15 -11.9(2)
C5 O1 C4 C3 164.31(17)
C15 C11 C1 C2 -1.9(3)
C10 C11 C1 C2 169.96(18)
C4 O1 C5 C6 -102.75(17)
C4 O1 C5 C16 20.76(18)
C13 C12 C16 C15 -62.50(19)
C13 C12 C16 C14 55.0(2)
C13 C12 C16 C5 -174.52(15)
C8 C14 C16 C15 -64.38(18)
C9 C14 C16 C15 60.35(17)
C8 C14 C16 C12 174.48(15)
C9 C14 C16 C12 -60.79(18)
C8 C14 C16 C5 46.3(2)
C9 C14 C16 C5 170.99(14)
O1 C5 C16 C15 -20.90(17)
C6 C5 C16 C15 100.90(16)
O1 C5 C16 C12 98.32(16)
C6 C5 C16 C12 -139.88(16)
O1 C5 C16 C14 -134.98(15)
C6 C5 C16 C14 -13.2(2)
C18 O2 C3 C4 177.10(16)
C18 O2 C3 C2 -6.6(3)
C15 C4 C3 O2 179.27(17)
O1 C4 C3 O2 3.3(3)
C15 C4 C3 C2 2.7(3)
O1 C4 C3 C2 -173.28(17)
O1 C4 C15 C11 169.05(16)
C3 C4 C15 C11 -7.4(3)
O1 C4 C15 C16 -2.4(2)
C3 C4 C15 C16 -178.85(16)
C1 C11 C15 C4 6.8(3)
C10 C11 C15 C4 -165.66(17)
C1 C11 C15 C16 176.70(16)
C10 C11 C15 C16 4.3(3)
C12 C16 C15 C4 -104.80(17)
C14 C16 C15 C4 135.99(15)
C5 C16 C15 C4 14.50(19)
C12 C16 C15 C11 84.2(2)
C14 C16 C15 C11 -35.0(2)
C5 C16 C15 C11 -156.50(17)
C17 N C9 C14 169.12(15)
C13 N C9 C14 -64.83(18)
C17 N C9 C10 -64.4(2)
C13 N C9 C10 61.65(19)
C8 C14 C9 N -173.59(14)
C16 C14 C9 N 65.05(17)
C8 C14 C9 C10 59.2(2)
C16 C14 C9 C10 -62.21(19)
C17 N C13 C12 -175.08(16)
C9 N C13 C12 57.7(2)
C16 C12 C13 N -52.0(2)
C8 C7 C6 O3 164.09(18)
C8 C7 C6 C5 39.2(2)
O1 C5 C6 O3 -33.4(2)
C16 C5 C6 O3 -152.49(15)
O1 C5 C6 C7 91.06(18)
C16 C5 C6 C7 -28.0(2)
C6 C7 C8 C14 -3.2(3)
C16 C14 C8 C7 -39.4(2)
C9 C14 C8 C7 -159.20(17)
C3 O2 C18 C19 176.87(16)
C15 C11 C10 C9 -1.4(2)
C1 C11 C10 C9 -173.15(17)
N C9 C10 C11 -92.00(19)
C14 C9 C10 C11 31.4(2)
C11 C1 C2 C3 -2.4(3)
O2 C3 C2 C1 -174.23(18)
C4 C3 C2 C1 2.1(3)
